data_1534661
loop_
_publ_author_name
'Gorbunova, Yu.E.'
'Linde, S.A.'
'Lavrov, A.V.'
'Pobedina, A.B.'

_publ_section_title
;
 Synthesis and structure of Na6-x(UO2)3(HxPO4)(PO4)3 (x=0.5)
;
_journal_name_full 'Doklady Akademii Nauk SSSR'
_journal_page_first 385
_journal_page_last 389
_journal_volume 251
_journal_year 1980
_chemical_formula_sum 'H0.5 Na5.5 O22 P4 U3'
_chemical_name_systematic 'Na5.5 (U O2)3 (H0.5 P O4) (P O4)3'
_space_group_IT_number 1
_symmetry_space_group_name_Hall 'P 1'
_symmetry_space_group_name_H-M 'P 1'
_cell_angle_alpha 83.96
_cell_angle_beta 82.29
_cell_angle_gamma 89.44
_cell_formula_units_Z 1
_cell_length_a 6.675
_cell_length_b 6.922
_cell_length_c 10.732
_cell_volume 488.650
_citation_journal_id_ASTM DANKAS
_cod_data_source_file Gorbunova_DANKAS_1980_1388.cif
_cod_data_source_block H0.5Na5.5O22P4U3
_cod_original_cell_volume 488.6498
_cod_database_code 1534661

loop_
_symmetry_equiv_pos_as_xyz
x,y,z

loop_
_atom_site_label
_atom_site_type_symbol
_atom_site_fract_x
_atom_site_fract_y
_atom_site_fract_z
_atom_site_occupancy
_atom_site_U_iso_or_equiv
Na3 Na+1 0.3287 0.6984 0.6078 1 0.0
O17 O-2 0.9546 0.2296 0.7952 1 0.0
U2 U+6 0.8706 0.9088 0.8026 1 0.0
O7 O-2 0.5613 0.7345 0.8444 1 0.0
O3 O-2 0.388 0.4846 0.4279 1 0.0
Na5 Na+1 0.8072 0.184 0.1058 0.55 0.0
Na4 Na+1 0.3345 0.1951 0.6056 1 0.0
O5 O-2 0.0902 0.0841 0.1893 1 0.0
O19 O-2 0.3537 0.9771 0.4579 1 0.0
U3 U+6 0.7284 0.4912 0.3979 1 0.0
Na2 Na+1 0.6164 0.4183 0.7887 1 0.0
U1 U+6 0.3 0.2 0.1 1 0.0
Na1 Na+1 0.0075 0.9844 0.4111 1 0.0
O12 O-2 0.0732 0.6665 0.3609 1 0.0
O21 O-2 0.6631 0.1642 0.417 1 0.0
P2 P+5 0.5375 0.9988 0.3753 1 0.0
P4 P+5 0.2012 0.485 0.355 1 0.0
O4 O-2 0.05 0.315 0.4085 1 0.0
P1 P+5 0.4184 0.9134 0.8468 1 0.0
O14 O-2 0.5337 0.3207 0.0088 1 0.0
Na6 Na+1 0.544 0.6831 0.0879 1 0.0
O10 O-2 0.7573 0.4922 0.232 1 0.0
O6 O-2 0.9073 0.9007 0.6296 1 0.0
O8 O-2 0.5577 0.0767 0.785 1 0.0
O13 O-2 0.1175 0.3391 0.9671 1 0.0
P3 P+5 0.072 0.4003 0.831 1 0.0
O1 O-2 0.8515 0.8963 0.978 1 0.0
O11 O-2 0.3443 0.9416 0.9889 1 0.0
O16 O-2 0.2955 0.4551 0.2203 1 0.0
O2 O-2 0.2485 0.8989 0.7686 1 0.0
O15 O-2 0.6791 0.822 0.3677 1 0.0
O22 O-2 0.9452 0.5861 0.8121 1 0.0
O18 O-2 0.5168 0.0394 0.2332 1 0.0
O9 O-2 0.7035 0.4777 0.561 1 0.0
O20 O-2 0.2832 0.4353 0.7403 1 0.0
